data_4030102
loop_
_publ_author_name
'Xu, Hongtao'
'Tang, Huanyu'
'Feng, Huijin'
'Li, Yuanchao'

_publ_section_title
;
 Divergent Total Synthesis of Triptolide, Triptonide, Tripdiolide,
 16-Hydroxytriptolide, and Their Analogues.
;
_journal_issue 21
_journal_name_full 'The Journal of organic chemistry'
_journal_page_first 10110
_journal_paper_doi 10.1021/jo501744j
_journal_volume 79
_journal_year 2014
_chemical_formula_sum 'C18 H20 O5'
_chemical_formula_weight 316.34
_chemical_name_systematic
; 
 ? 
;
_space_group_IT_number 56
_symmetry_space_group_name_Hall '-P 2ab 2ac'
_symmetry_space_group_name_H-M 'P c c n'
_atom_sites_solution_hydrogens geom
_atom_sites_solution_primary direct
_atom_sites_solution_secondary difmap
_audit_creation_method SHELXL-97
_cell_angle_alpha 90.00
_cell_angle_beta 90.00
_cell_angle_gamma 90.00
_cell_formula_units_Z 8
_cell_length_a 24.8158(8)
_cell_length_b 8.4490(3)
_cell_length_c 14.6172(6)
_cell_measurement_temperature 296(2)
_cell_volume 3064.77(19)
_computing_structure_refinement 'SHELXL-97 (Sheldrick, 2008)'
_computing_structure_solution 'SHELXS-97 (Sheldrick, 2008)'
_diffrn_ambient_temperature 296(2)
_diffrn_measured_fraction_theta_full 0.987
_diffrn_measured_fraction_theta_max 0.987
_diffrn_radiation_monochromator graphite
_diffrn_radiation_source 'fine-focus sealed tube'
_diffrn_radiation_type MoK\a
_diffrn_radiation_wavelength 0.71073
_diffrn_reflns_av_R_equivalents 0.0851
_diffrn_reflns_av_sigmaI/netI 0.0408
_diffrn_reflns_limit_h_max 29
_diffrn_reflns_limit_h_min -23
_diffrn_reflns_limit_k_max 7
_diffrn_reflns_limit_k_min -10
_diffrn_reflns_limit_l_max 10
_diffrn_reflns_limit_l_min -16
_diffrn_reflns_number 13887
_diffrn_reflns_theta_full 25.00
_diffrn_reflns_theta_max 25.00
_diffrn_reflns_theta_min 1.64
_exptl_absorpt_coefficient_mu 0.100
_exptl_crystal_density_diffrn 1.371
_exptl_crystal_density_method 'not measured'
_exptl_crystal_F_000 1344
_refine_diff_density_max 0.196
_refine_diff_density_min -0.150
_refine_diff_density_rms 0.033
_refine_ls_extinction_method none
_refine_ls_goodness_of_fit_ref 1.168
_refine_ls_hydrogen_treatment mixed
_refine_ls_matrix_type full
_refine_ls_number_parameters 213
_refine_ls_number_reflns 2667
_refine_ls_number_restraints 0
_refine_ls_restrained_S_all 1.168
_refine_ls_R_factor_all 0.0545
_refine_ls_R_factor_gt 0.0385
_refine_ls_shift/su_max 0.008
_refine_ls_shift/su_mean 0.002
_refine_ls_structure_factor_coef Fsqd
_refine_ls_weighting_details 'calc w=1/[\s^2^(Fo^2^)+(0.0559P)^2^+0.0000P] where P=(Fo^2^+2Fc^2^)/3'
_refine_ls_weighting_scheme calc
_refine_ls_wR_factor_gt 0.1050
_refine_ls_wR_factor_ref 0.1122
_reflns_number_gt 1989
_reflns_number_total 2667
_reflns_threshold_expression >2sigma(I)
_cod_data_source_file jo501744j_si_003.cif
_cod_data_source_block 2013396_0ma
_cod_depositor_comments 'Adding full bibliography for 4030102--4030103.cif.'
_cod_original_sg_symbol_H-M Pccn
_cod_database_code 4030102

loop_
_symmetry_equiv_pos_as_xyz
'x, y, z'
'x+1/2, -y, -z+1/2'
'-x, y+1/2, -z+1/2'
'-x+1/2, -y+1/2, z'
'-x, -y, -z'
'-x-1/2, y, z-1/2'
'x, -y-1/2, z-1/2'
'x-1/2, y-1/2, -z'

loop_
_atom_site_label
_atom_site_type_symbol
_atom_site_fract_x
_atom_site_fract_y
_atom_site_fract_z
_atom_site_U_iso_or_equiv
_atom_site_adp_type
_atom_site_occupancy
_atom_site_symmetry_multiplicity
_atom_site_calc_flag
_atom_site_refinement_flags
O1 O 0.79321(4) 0.53377(15) 0.78977(8) 0.0619(4) Uani 1 1 d .
O2 O 0.44686(4) 0.11906(14) 0.56587(8) 0.0588(4) Uani 1 1 d .
O3 O 0.46539(4) 0.30265(15) 0.66911(8) 0.0642(4) Uani 1 1 d .
O4 O 0.55864(4) 0.02228(12) 0.60179(8) 0.0482(3) Uani 1 1 d .
H3 H 0.5532(7) -0.023(2) 0.5479(13) 0.072 Uiso 1 1 d .
O5 O 0.53472(4) 0.29890(15) 0.45388(8) 0.0629(4) Uani 1 1 d .
C18 C 0.84372(7) 0.6107(2) 0.80009(13) 0.0681(6) Uani 1 1 d .
H1' H 0.8713 0.5489 0.7710 0.102 Uiso 1 1 calc R
H10 H 0.8519 0.6216 0.8640 0.102 Uiso 1 1 calc R
H1 H 0.8421 0.7135 0.7723 0.102 Uiso 1 1 calc R
C14 C 0.77187(6) 0.52367(18) 0.70298(11) 0.0420(4) Uani 1 1 d .
C8 C 0.71825(6) 0.47243(17) 0.69887(10) 0.0371(4) Uani 1 1 d .
C9 C 0.69384(6) 0.45816(17) 0.61347(10) 0.0355(4) Uani 1 1 d .
C10 C 0.63347(5) 0.41691(16) 0.60539(9) 0.0341(4) Uani 1 1 d .
C1 C 0.62218(5) 0.30747(17) 0.52233(10) 0.0397(4) Uani 1 1 d .
H4 H 0.6329 0.3604 0.4663 0.048 Uiso 1 1 calc R
H5 H 0.6431 0.2111 0.5280 0.048 Uiso 1 1 calc R
C2 C 0.56357(6) 0.26754(17) 0.51801(11) 0.0396(4) Uani 1 1 d .
C3 C 0.54102(6) 0.18169(17) 0.60278(10) 0.0385(4) Uani 1 1 d .
C15 C 0.47988(6) 0.19490(19) 0.60754(11) 0.0459(4) Uani 1 1 d .
C16 C 0.51275(6) 0.3734(2) 0.71232(12) 0.0594(5) Uani 1 1 d .
H2 H 0.5075 0.3838 0.7778 0.071 Uiso 1 1 calc R
H20 H 0.5201 0.4772 0.6868 0.071 Uiso 1 1 calc R
C4 C 0.55867(5) 0.25977(19) 0.69171(10) 0.0405(4) Uani 1 1 d .
H19 H 0.5574 0.1775 0.7389 0.049 Uiso 1 1 calc R
C17 C 0.60310(6) 0.57397(18) 0.58995(11) 0.0474(4) Uani 1 1 d .
H6 H 0.6048 0.6368 0.6446 0.071 Uiso 1 1 calc R
H8 H 0.5661 0.5520 0.5753 0.071 Uiso 1 1 calc R
H7 H 0.6195 0.6308 0.5404 0.071 Uiso 1 1 calc R
C13 C 0.80070(6) 0.56055(18) 0.62543(12) 0.0466(4) Uani 1 1 d .
H13 H 0.8361 0.5958 0.6295 0.056 Uiso 1 1 calc R
C12 C 0.77602(7) 0.5441(2) 0.54169(12) 0.0519(5) Uani 1 1 d .
H11 H 0.7951 0.5677 0.4886 0.062 Uiso 1 1 calc R
C11 C 0.72366(6) 0.49336(18) 0.53557(11) 0.0469(4) Uani 1 1 d .
H12 H 0.7078 0.4823 0.4783 0.056 Uiso 1 1 calc R
C7 C 0.69027(6) 0.4335(2) 0.78786(10) 0.0512(5) Uani 1 1 d .
H15 H 0.6975 0.5173 0.8315 0.061 Uiso 1 1 calc R
H14 H 0.7054 0.3364 0.8122 0.061 Uiso 1 1 calc R
C6 C 0.62972(6) 0.41382(19) 0.77871(10) 0.0451(4) Uani 1 1 d .
H18 H 0.6126 0.5170 0.7773 0.054 Uiso 1 1 calc R
H16 H 0.6159 0.3563 0.8311 0.054 Uiso 1 1 calc R
C5 C 0.61647(5) 0.32423(18) 0.69152(9) 0.0355(4) Uani 1 1 d .
H17 H 0.6397 0.2304 0.6926 0.043 Uiso 1 1 calc R

loop_
_atom_site_aniso_label
_atom_site_aniso_U_11
_atom_site_aniso_U_22
_atom_site_aniso_U_33
_atom_site_aniso_U_23
_atom_site_aniso_U_13
_atom_site_aniso_U_12
O1 0.0507(7) 0.0890(9) 0.0460(8) 0.0112(6) -0.0138(6) -0.0291(6)
O2 0.0395(6) 0.0793(8) 0.0575(8) -0.0112(7) -0.0013(6) -0.0126(6)
O3 0.0353(6) 0.0837(9) 0.0736(9) -0.0314(7) 0.0062(6) 0.0001(6)
O4 0.0515(7) 0.0427(7) 0.0504(8) -0.0053(5) -0.0053(5) 0.0018(5)
O5 0.0522(7) 0.0868(9) 0.0496(8) 0.0099(7) -0.0138(6) -0.0055(7)
C18 0.0572(11) 0.0834(14) 0.0638(13) 0.0034(10) -0.0151(9) -0.0334(10)
C14 0.0407(9) 0.0452(9) 0.0400(11) 0.0032(7) -0.0057(8) -0.0038(8)
C8 0.0372(9) 0.0402(9) 0.0340(10) 0.0022(7) 0.0004(7) -0.0042(7)
C9 0.0357(9) 0.0380(8) 0.0327(10) 0.0000(7) 0.0020(7) 0.0004(7)
C10 0.0321(8) 0.0397(8) 0.0306(9) -0.0010(6) 0.0000(6) 0.0002(7)
C1 0.0391(8) 0.0496(9) 0.0303(9) -0.0018(7) 0.0023(6) -0.0030(8)
C2 0.0413(9) 0.0409(9) 0.0365(10) -0.0069(7) -0.0029(7) 0.0029(7)
C3 0.0338(9) 0.0395(9) 0.0421(10) -0.0046(7) -0.0002(7) 0.0012(7)
C15 0.0399(10) 0.0541(10) 0.0438(10) -0.0044(8) 0.0024(8) -0.0042(8)
C16 0.0391(10) 0.0730(13) 0.0662(12) -0.0276(10) 0.0105(8) -0.0075(9)
C4 0.0378(9) 0.0485(9) 0.0351(9) -0.0031(7) 0.0047(7) -0.0045(7)
C17 0.0425(9) 0.0478(10) 0.0520(11) 0.0016(8) -0.0033(8) 0.0017(8)
C13 0.0357(9) 0.0520(10) 0.0520(12) 0.0028(8) 0.0016(8) -0.0074(8)
C12 0.0463(10) 0.0705(11) 0.0389(11) 0.0018(8) 0.0090(8) -0.0095(9)
C11 0.0449(9) 0.0630(10) 0.0328(10) 0.0030(8) 0.0004(7) -0.0076(8)
C7 0.0474(10) 0.0724(12) 0.0338(10) -0.0011(8) -0.0020(7) -0.0157(9)
C6 0.0458(10) 0.0589(10) 0.0305(9) -0.0030(7) 0.0056(7) -0.0097(8)
C5 0.0338(8) 0.0429(8) 0.0298(9) -0.0015(6) 0.0025(6) 0.0002(7)

loop_
_atom_type_symbol
_atom_type_description
_atom_type_scat_dispersion_real
_atom_type_scat_dispersion_imag
_atom_type_scat_source
C C 0.0033 0.0016 'International Tables Vol C Tables 4.2.6.8 and 6.1.1.4'
H H 0.0000 0.0000 'International Tables Vol C Tables 4.2.6.8 and 6.1.1.4'
O O 0.0106 0.0060 'International Tables Vol C Tables 4.2.6.8 and 6.1.1.4'

loop_
_geom_angle_atom_site_label_1
_geom_angle_atom_site_label_2
_geom_angle_atom_site_label_3
_geom_angle
C14 O1 C18 117.75(12)
C15 O3 C16 110.79(11)
C3 O4 H3 111.7(11)
O1 C18 H1' 109.5
O1 C18 H10 109.5
H1' C18 H10 109.5
O1 C18 H1 109.5
H1' C18 H1 109.5
H10 C18 H1 109.5
C13 C14 O1 123.00(14)
C13 C14 C8 121.91(14)
O1 C14 C8 115.09(13)
C9 C8 C14 118.59(13)
C9 C8 C7 123.57(13)
C14 C8 C7 117.84(12)
C11 C9 C8 118.95(14)
C11 C9 C10 120.17(13)
C8 C9 C10 120.71(12)
C9 C10 C5 108.54(11)
C9 C10 C17 106.94(11)
C5 C10 C17 115.00(12)
C9 C10 C1 111.71(11)
C5 C10 C1 106.68(11)
C17 C10 C1 108.05(11)
C2 C1 C10 110.08(11)
C2 C1 H4 109.6
C10 C1 H4 109.6
C2 C1 H5 109.6
C10 C1 H5 109.6
H4 C1 H5 108.2
O5 C2 C1 124.02(14)
O5 C2 C3 120.78(13)
C1 C2 C3 115.20(12)
O4 C3 C4 109.40(12)
O4 C3 C15 112.20(12)
C4 C3 C15 102.46(12)
O4 C3 C2 109.11(11)
C4 C3 C2 112.22(12)
C15 C3 C2 111.34(12)
O2 C15 O3 121.47(14)
O2 C15 C3 127.97(15)
O3 C15 C3 110.52(13)
O3 C16 C4 104.98(12)
O3 C16 H2 110.8
C4 C16 H2 110.8
O3 C16 H20 110.8
C4 C16 H20 110.8
H2 C16 H20 108.8
C16 C4 C3 103.14(12)
C16 C4 C5 118.48(13)
C3 C4 C5 114.91(12)
C16 C4 H19 106.5
C3 C4 H19 106.5
C5 C4 H19 106.5
C10 C17 H6 109.5
C10 C17 H8 109.5
H6 C17 H8 109.5
C10 C17 H7 109.5
H6 C17 H7 109.5
H8 C17 H7 109.5
C14 C13 C12 118.59(15)
C14 C13 H13 120.7
C12 C13 H13 120.7
C11 C12 C13 120.76(15)
C11 C12 H11 119.6
C13 C12 H11 119.6
C12 C11 C9 121.19(15)
C12 C11 H12 119.4
C9 C11 H12 119.4
C8 C7 C6 113.77(12)
C8 C7 H15 108.8
C6 C7 H15 108.8
C8 C7 H14 108.8
C6 C7 H14 108.8
H15 C7 H14 107.7
C7 C6 C5 110.06(12)
C7 C6 H18 109.6
C5 C6 H18 109.6
C7 C6 H16 109.6
C5 C6 H16 109.6
H18 C6 H16 108.2
C6 C5 C4 112.20(11)
C6 C5 C10 111.91(12)
C4 C5 C10 115.95(12)
C6 C5 H17 105.2
C4 C5 H17 105.2
C10 C5 H17 105.2

loop_
_geom_bond_atom_site_label_1
_geom_bond_atom_site_label_2
_geom_bond_distance
O1 C14 1.3774(18)
O1 C18 1.4197(19)
O2 C15 1.2055(18)
O3 C15 1.3297(19)
O3 C16 1.4623(18)
O4 C3 1.4161(17)
O4 H3 0.885(19)
O5 C2 1.2090(17)
C18 H1' 0.9600
C18 H10 0.9600
C18 H1 0.9600
C14 C13 1.376(2)
C14 C8 1.400(2)
C8 C9 1.3928(19)
C8 C7 1.511(2)
C9 C11 1.390(2)
C9 C10 1.5426(19)
C10 C5 1.542(2)
C10 C17 1.5428(19)
C10 C1 1.5516(19)
C1 C2 1.494(2)
C1 H4 0.9700
C1 H5 0.9700
C2 C3 1.541(2)
C3 C4 1.522(2)
C3 C15 1.523(2)
C16 C4 1.520(2)
C16 H2 0.9700
C16 H20 0.9700
C4 C5 1.5344(19)
C4 H19 0.9800
C17 H6 0.9600
C17 H8 0.9600
C17 H7 0.9600
C13 C12 1.376(2)
C13 H13 0.9300
C12 C11 1.371(2)
C12 H11 0.9300
C11 H12 0.9300
C7 C6 1.518(2)
C7 H15 0.9700
C7 H14 0.9700
C6 C5 1.518(2)
C6 H18 0.9700
C6 H16 0.9700
C5 H17 0.9800

loop_
_geom_torsion_atom_site_label_1
_geom_torsion_atom_site_label_2
_geom_torsion_atom_site_label_3
_geom_torsion_atom_site_label_4
_geom_torsion
C18 O1 C14 C13 10.9(2)
C18 O1 C14 C8 -169.19(15)
C13 C14 C8 C9 0.3(2)
O1 C14 C8 C9 -179.61(13)
C13 C14 C8 C7 179.49(14)
O1 C14 C8 C7 -0.4(2)
C14 C8 C9 C11 0.8(2)
C7 C8 C9 C11 -178.42(15)
C14 C8 C9 C10 -174.43(13)
C7 C8 C9 C10 6.4(2)
C11 C9 C10 C5 158.67(13)
C8 C9 C10 C5 -26.21(17)
C11 C9 C10 C17 -76.71(16)
C8 C9 C10 C17 98.42(15)
C11 C9 C10 C1 41.32(18)
C8 C9 C10 C1 -143.55(13)
C9 C10 C1 C2 178.81(11)
C5 C10 C1 C2 60.35(15)
C17 C10 C1 C2 -63.82(15)
C10 C1 C2 O5 120.16(16)
C10 C1 C2 C3 -59.66(16)
O5 C2 C3 O4 105.42(15)
C1 C2 C3 O4 -74.76(15)
O5 C2 C3 C4 -133.17(15)
C1 C2 C3 C4 46.66(17)
O5 C2 C3 C15 -19.0(2)
C1 C2 C3 C15 160.86(13)
C16 O3 C15 O2 177.83(16)
C16 O3 C15 C3 -0.04(18)
O4 C3 C15 O2 -43.1(2)
C4 C3 C15 O2 -160.30(16)
C2 C3 C15 O2 79.6(2)
O4 C3 C15 O3 134.63(13)
C4 C3 C15 O3 17.40(17)
C2 C3 C15 O3 -102.75(14)
C15 O3 C16 C4 -17.55(18)
O3 C16 C4 C3 27.26(16)
O3 C16 C4 C5 155.49(13)
O4 C3 C4 C16 -145.69(13)
C15 C3 C4 C16 -26.48(16)
C2 C3 C4 C16 93.06(14)
O4 C3 C4 C5 83.89(15)
C15 C3 C4 C5 -156.89(13)
C2 C3 C4 C5 -37.36(18)
O1 C14 C13 C12 178.95(15)
C8 C14 C13 C12 -0.9(2)
C14 C13 C12 C11 0.5(2)
C13 C12 C11 C9 0.5(3)
C8 C9 C11 C12 -1.1(2)
C10 C9 C11 C12 174.08(13)
C9 C8 C7 C6 -13.3(2)
C14 C8 C7 C6 167.51(14)
C8 C7 C6 C5 40.56(19)
C7 C6 C5 C4 163.71(13)
C7 C6 C5 C10 -63.95(17)
C16 C4 C5 C6 52.17(19)
C3 C4 C5 C6 174.66(13)
C16 C4 C5 C10 -78.12(17)
C3 C4 C5 C10 44.37(18)
C9 C10 C5 C6 54.90(15)
C17 C10 C5 C6 -64.80(16)
C1 C10 C5 C6 175.42(11)
C9 C10 C5 C4 -174.66(12)
C17 C10 C5 C4 65.63(16)
C1 C10 C5 C4 -54.15(16)
